data_7015686
loop_
_publ_author_name
'Yao, Jinlei'
'Lyutyy, Pavlo'
'Mozharivskyj, Yurij'

_publ_section_title
;
 Crystal structure, coloring problem and magnetism of Gd(5-x)Zr(x)Si4.
;
_journal_issue 16
_journal_name_full 'Dalton transactions (Cambridge, England : 2003)'
_journal_page_first 4275
_journal_page_last 4283
_journal_paper_doi 10.1039/c0dt01821j
_journal_volume 40
_journal_year 2011
_chemical_formula_sum 'Gd4.07 Si4 Zr0.93'
_chemical_formula_weight 837.04
_chemical_name_systematic
; 
 ? 
;
_space_group_IT_number 92
_symmetry_cell_setting tetragonal
_symmetry_space_group_name_Hall 'P 4abw 2nw'
_symmetry_space_group_name_H-M 'P 41 21 2'
_atom_sites_solution_primary direct
_atom_sites_solution_secondary difmap
_audit_creation_method SHELXL-97
_cell_angle_alpha 90.00
_cell_angle_beta 90.00
_cell_angle_gamma 90.00
_cell_formula_units_Z 4
_cell_length_a 7.6294(7)
_cell_length_b 7.6294(7)
_cell_length_c 14.0623(15)
_cell_measurement_reflns_used 1084
_cell_measurement_temperature 293(2)
_cell_measurement_theta_max 29.05
_cell_measurement_theta_min 5.98
_cell_volume 818.53(14)
_computing_cell_refinement X-Area
_computing_data_collection X-Area
_computing_data_reduction X-Red32
_computing_publication_material 'SHELXL-97 (Sheldrick, 1997)'
_computing_structure_refinement 'SHELXL-97 (Sheldrick, 1997)'
_computing_structure_solution 'SHELXS-97 (Sheldrick, 1990)'
_diffrn_ambient_temperature 293(2)
_diffrn_measured_fraction_theta_full 0.984
_diffrn_measured_fraction_theta_max 0.984
_diffrn_measurement_device_type 'STOE IPDSII'
_diffrn_measurement_method 'omega scan'
_diffrn_radiation_monochromator graphite
_diffrn_radiation_source 'fine-focus sealed tube'
_diffrn_radiation_type MoK\a
_diffrn_radiation_wavelength 0.71073
_diffrn_reflns_av_R_equivalents 0.0999
_diffrn_reflns_av_sigmaI/netI 0.0895
_diffrn_reflns_limit_h_max 10
_diffrn_reflns_limit_h_min -10
_diffrn_reflns_limit_k_max 10
_diffrn_reflns_limit_k_min -8
_diffrn_reflns_limit_l_max 17
_diffrn_reflns_limit_l_min -19
_diffrn_reflns_number 6722
_diffrn_reflns_theta_full 29.05
_diffrn_reflns_theta_max 29.05
_diffrn_reflns_theta_min 5.98
_exptl_absorpt_coefficient_mu 34.131
_exptl_absorpt_correction_T_max 0.4748
_exptl_absorpt_correction_T_min 0.1979
_exptl_absorpt_correction_type numerical
_exptl_absorpt_process_details X-Red
_exptl_crystal_colour Black
_exptl_crystal_density_diffrn 6.792
_exptl_crystal_density_method 'not measured'
_exptl_crystal_description Plate
_exptl_crystal_F_000 1414
_exptl_crystal_size_max 0.073
_exptl_crystal_size_mid 0.035
_exptl_crystal_size_min 0.023
_refine_diff_density_max 2.269
_refine_diff_density_min -1.903
_refine_diff_density_rms 0.493
_refine_ls_abs_structure_details 'Flack H D (1983), Acta Cryst. A39, 876-881'
_refine_ls_abs_structure_Flack 0.0(3)
_refine_ls_extinction_coef 0.00071(10)
_refine_ls_extinction_expression Fc^*^=kFc[1+0.001xFc^2^\l^3^/sin(2\q)]^-1/4^
_refine_ls_extinction_method SHELXL
_refine_ls_goodness_of_fit_ref 0.977
_refine_ls_matrix_type full
_refine_ls_number_parameters 46
_refine_ls_number_reflns 1084
_refine_ls_number_restraints 0
_refine_ls_restrained_S_all 0.977
_refine_ls_R_factor_all 0.0831
_refine_ls_R_factor_gt 0.0549
_refine_ls_shift/su_max 0.000
_refine_ls_shift/su_mean 0.000
_refine_ls_structure_factor_coef Fsqd
_refine_ls_weighting_details 'calc w=1/[\s^2^(Fo^2^)+(0.0275P)^2^+0.0000P] where P=(Fo^2^+2Fc^2^)/3'
_refine_ls_weighting_scheme calc
_refine_ls_wR_factor_gt 0.0751
_refine_ls_wR_factor_ref 0.0809
_reflns_number_gt 839
_reflns_number_total 1084
_reflns_threshold_expression >2sigma(I)
_cod_data_source_file c0dt01821j.cif
_cod_data_source_block p41212_Gd4.07Zr0.93Si4
_cod_depositor_comments
;
The following automatic conversions were performed:
'_symmetry_cell_setting' value 'Tetragonal' changed to 'tetragonal'
according to '/home/saulius/struct/CIF-dictionaries/cif_core.dic'
dictionary named 'cif_core.dic' version 2.4.1 from 2010-06-29.

Automatic conversion script
Id: cif_fix_enum 1555 2011-01-17 13:19:09Z saulius 
;
_cod_original_sg_symbol_H-M P4(1)2(1)2
_cod_database_code 7015686

loop_
_symmetry_equiv_pos_as_xyz
'x, y, z'
'-x, -y, z+1/2'
'-y+1/2, x+1/2, z+1/4'
'y+1/2, -x+1/2, z+3/4'
'-x+1/2, y+1/2, -z+1/4'
'x+1/2, -y+1/2, -z+3/4'
'y, x, -z'
'-y, -x, -z+1/2'

loop_
_atom_site_label
_atom_site_type_symbol
_atom_site_fract_x
_atom_site_fract_y
_atom_site_fract_z
_atom_site_U_iso_or_equiv
_atom_site_adp_type
_atom_site_occupancy
_atom_site_symmetry_multiplicity
_atom_site_calc_flag
_atom_site_refinement_flags
_atom_site_disorder_assembly
_atom_site_disorder_group
Gd1 Gd 0.00776(17) 0.35750(15) 0.04016(6) 0.0139(3) Uani 1 1 d . . .
Gd2 Gd 0.00864(19) 0.86112(16) 0.12601(11) 0.0130(4) Uani 0.700(13) 1 d P . .
Zr2 Zr 0.00864(19) 0.86112(16) 0.12601(11) 0.0130(4) Uani 0.300(13) 1 d P . .
Gd3 Gd 0.68156(19) 0.68156(19) 0.0000 0.0101(5) Uani 0.667(17) 2 d SP . .
Zr3 Zr 0.68156(19) 0.68156(19) 0.0000 0.0101(5) Uani 0.333(17) 2 d SP . .
Si1 Si 0.1533(10) 0.2067(11) 0.8136(4) 0.0200(13) Uani 1 1 d . . .
Si2 Si 0.0598(9) 0.7098(9) 0.9387(4) 0.0137(11) Uani 1 1 d . . .

loop_
_atom_site_aniso_label
_atom_site_aniso_U_11
_atom_site_aniso_U_22
_atom_site_aniso_U_33
_atom_site_aniso_U_23
_atom_site_aniso_U_13
_atom_site_aniso_U_12
Gd1 0.0113(7) 0.0145(7) 0.0159(5) 0.0018(5) -0.0011(5) -0.0002(4)
Gd2 0.0122(7) 0.0136(7) 0.0133(5) -0.0007(5) 0.0014(5) 0.0018(8)
Zr2 0.0122(7) 0.0136(7) 0.0133(5) -0.0007(5) 0.0014(5) 0.0018(8)
Gd3 0.0100(6) 0.0100(6) 0.0101(8) 0.0016(4) -0.0016(4) 0.0001(6)
Zr3 0.0100(6) 0.0100(6) 0.0101(8) 0.0016(4) -0.0016(4) 0.0001(6)
Si1 0.012(4) 0.025(4) 0.024(3) 0.010(3) -0.009(3) 0.001(2)
Si2 0.009(3) 0.014(3) 0.018(3) -0.001(3) 0.002(2) -0.001(2)

loop_
_atom_type_symbol
_atom_type_description
_atom_type_scat_dispersion_real
_atom_type_scat_dispersion_imag
_atom_type_scat_source
Si Si 0.0817 0.0704 'International Tables Vol C Tables 4.2.6.8 and 6.1.1.4'
Zr Zr -2.9673 0.5597 'International Tables Vol C Tables 4.2.6.8 and 6.1.1.4'
Gd Gd -0.1653 3.9035 'International Tables Vol C Tables 4.2.6.8 and 6.1.1.4'

loop_
_geom_angle_atom_site_label_1
_geom_angle_atom_site_label_2
_geom_angle_atom_site_label_3
_geom_angle
_geom_angle_site_symmetry_1
_geom_angle_site_symmetry_3
_geom_angle_publ_flag
Si1 Gd1 Si2 91.85(14) 6_455 1_554 ?
Si1 Gd1 Si1 132.92(12) 6_455 7_556 ?
Si2 Gd1 Si1 135.20(19) 1_554 7_556 ?
Si1 Gd1 Si2 47.17(14) 6_455 7_456 ?
Si2 Gd1 Si2 138.62(9) 1_554 7_456 ?
Si1 Gd1 Si2 85.85(18) 7_556 7_456 ?
Si1 Gd1 Si1 139.63(10) 6_455 3_554 ?
Si2 Gd1 Si1 48.13(16) 1_554 3_554 ?
Si1 Gd1 Si1 87.15(9) 7_556 3_554 ?
Si2 Gd1 Si1 168.66(14) 7_456 3_554 ?
Si1 Gd1 Si2 85.91(17) 6_455 3_554 ?
Si2 Gd1 Si2 86.91(6) 1_554 3_554 ?
Si1 Gd1 Si2 93.90(14) 7_556 3_554 ?
Si2 Gd1 Si2 84.87(8) 7_456 3_554 ?
Si1 Gd1 Si2 86.72(17) 3_554 3_554 ?
Si1 Gd1 Zr3 88.66(10) 6_455 3_545 ?
Si2 Gd1 Zr3 140.40(14) 1_554 3_545 ?
Si1 Gd1 Zr3 55.82(16) 7_556 3_545 ?
Si2 Gd1 Zr3 50.99(10) 7_456 3_545 ?
Si1 Gd1 Zr3 117.70(11) 3_554 3_545 ?
Si2 Gd1 Zr3 53.62(13) 3_554 3_545 ?
Si1 Gd1 Gd3 88.66(10) 6_455 3_545 ?
Si2 Gd1 Gd3 140.40(14) 1_554 3_545 ?
Si1 Gd1 Gd3 55.82(16) 7_556 3_545 ?
Si2 Gd1 Gd3 50.99(10) 7_456 3_545 ?
Si1 Gd1 Gd3 117.70(11) 3_554 3_545 ?
Si2 Gd1 Gd3 53.62(13) 3_554 3_545 ?
Zr3 Gd1 Gd3 0.000(1) 3_545 3_545 ?
Si1 Gd1 Zr3 54.99(17) 6_455 1_455 ?
Si2 Gd1 Zr3 53.65(14) 1_554 1_455 ?
Si1 Gd1 Zr3 145.74(13) 7_556 1_455 ?
Si2 Gd1 Zr3 90.63(16) 7_456 1_455 ?
Si1 Gd1 Zr3 90.14(18) 3_554 1_455 ?
Si2 Gd1 Zr3 51.83(11) 3_554 1_455 ?
Zr3 Gd1 Zr3 96.33(3) 3_545 1_455 ?
Gd3 Gd1 Zr3 96.33(3) 3_545 1_455 ?
Si1 Gd1 Gd3 54.99(17) 6_455 1_455 ?
Si2 Gd1 Gd3 53.65(14) 1_554 1_455 ?
Si1 Gd1 Gd3 145.74(13) 7_556 1_455 ?
Si2 Gd1 Gd3 90.63(16) 7_456 1_455 ?
Si1 Gd1 Gd3 90.14(18) 3_554 1_455 ?
Si2 Gd1 Gd3 51.83(11) 3_554 1_455 ?
Zr3 Gd1 Gd3 96.33(3) 3_545 1_455 ?
Gd3 Gd1 Gd3 96.33(3) 3_545 1_455 ?
Zr3 Gd1 Gd3 0.00(3) 1_455 1_455 ?
Si1 Gd1 Gd2 112.63(11) 6_455 4_454 ?
Si2 Gd1 Gd2 51.15(14) 1_554 4_454 ?
Si1 Gd1 Gd2 101.72(17) 7_556 4_454 ?
Si2 Gd1 Gd2 140.04(12) 7_456 4_454 ?
Si1 Gd1 Gd2 50.45(12) 3_554 4_454 ?
Si2 Gd1 Gd2 132.70(16) 3_554 4_454 ?
Zr3 Gd1 Gd2 157.13(5) 3_545 4_454 ?
Gd3 Gd1 Gd2 157.13(5) 3_545 4_454 ?
Zr3 Gd1 Gd2 102.68(4) 1_455 4_454 ?
Gd3 Gd1 Gd2 102.68(4) 1_455 4_454 ?
Si1 Gd1 Zr2 112.63(11) 6_455 4_454 ?
Si2 Gd1 Zr2 51.15(14) 1_554 4_454 ?
Si1 Gd1 Zr2 101.72(17) 7_556 4_454 ?
Si2 Gd1 Zr2 140.04(12) 7_456 4_454 ?
Si1 Gd1 Zr2 50.45(12) 3_554 4_454 ?
Si2 Gd1 Zr2 132.70(16) 3_554 4_454 ?
Zr3 Gd1 Zr2 157.13(5) 3_545 4_454 ?
Gd3 Gd1 Zr2 157.13(5) 3_545 4_454 ?
Zr3 Gd1 Zr2 102.68(4) 1_455 4_454 ?
Gd3 Gd1 Zr2 102.68(4) 1_455 4_454 ?
Gd2 Gd1 Zr2 0.00(4) 4_454 4_454 ?
Si2 Gd2 Si1 52.57(17) 1_554 3_554 ?
Si2 Gd2 Si1 142.74(19) 1_554 2_564 ?
Si1 Gd2 Si1 120.0(2) 3_554 2_564 ?
Si2 Gd2 Si1 120.99(17) 1_554 7_566 ?
Si1 Gd2 Si1 97.18(10) 3_554 7_566 ?
Si1 Gd2 Si1 95.4(3) 2_564 7_566 ?
Si2 Gd2 Si2 92.12(16) 1_554 3_554 ?
Si1 Gd2 Si2 95.11(19) 3_554 3_554 ?
Si1 Gd2 Si2 50.68(19) 2_564 3_554 ?
Si1 Gd2 Si2 145.21(18) 7_566 3_554 ?
Si2 Gd2 Si2 91.7(2) 1_554 7_466 ?
Si1 Gd2 Si2 143.46(17) 3_554 7_466 ?
Si1 Gd2 Si2 92.46(16) 2_564 7_466 ?
Si1 Gd2 Si2 95.90(19) 7_566 7_466 ?
Si2 Gd2 Si2 93.25(10) 3_554 7_466 ?
Si2 Gd2 Zr3 145.55(17) 1_554 3 ?
Si1 Gd2 Zr3 155.12(13) 3_554 3 ?
Si1 Gd2 Zr3 58.69(14) 2_564 3 ?
Si1 Gd2 Zr3 59.79(15) 7_566 3 ?
Si2 Gd2 Zr3 99.66(11) 3_554 3 ?
Si2 Gd2 Zr3 55.66(12) 7_466 3 ?
Si2 Gd2 Gd3 145.55(17) 1_554 3 ?
Si1 Gd2 Gd3 155.12(13) 3_554 3 ?
Si1 Gd2 Gd3 58.69(14) 2_564 3 ?
Si1 Gd2 Gd3 59.79(15) 7_566 3 ?
Si2 Gd2 Gd3 99.66(11) 3_554 3 ?
Si2 Gd2 Gd3 55.66(12) 7_466 3 ?
Zr3 Gd2 Gd3 0.000(11) 3 3 ?
Si2 Gd2 Zr3 57.18(13) 1_554 1_455 ?
Si1 Gd2 Zr3 100.28(12) 3_554 1_455 ?
Si1 Gd2 Zr3 95.10(17) 2_564 1_455 ?
Si1 Gd2 Zr3 151.60(12) 7_566 1_455 ?
Si2 Gd2 Zr3 54.80(12) 3_554 1_455 ?
Si2 Gd2 Zr3 57.31(12) 7_466 1_455 ?
Zr3 Gd2 Zr3 104.59(4) 3 1_455 ?
Gd3 Gd2 Zr3 104.59(4) 3 1_455 ?
Si2 Gd2 Gd3 57.18(13) 1_554 1_455 ?
Si1 Gd2 Gd3 100.28(12) 3_554 1_455 ?
Si1 Gd2 Gd3 95.10(17) 2_564 1_455 ?
Si1 Gd2 Gd3 151.60(12) 7_566 1_455 ?
Si2 Gd2 Gd3 54.80(12) 3_554 1_455 ?
Si2 Gd2 Gd3 57.31(12) 7_466 1_455 ?
Zr3 Gd2 Gd3 104.59(4) 3 1_455 ?
Gd3 Gd2 Gd3 104.59(4) 3 1_455 ?
Zr3 Gd2 Gd3 0.00(8) 1_455 1_455 ?
Si2 Gd2 Gd1 103.87(16) 1_554 3 ?
Si1 Gd2 Gd1 64.69(14) 3_554 3 ?
Si1 Gd2 Gd1 55.29(12) 2_564 3 ?
Si1 Gd2 Gd1 103.91(12) 7_566 3 ?
Si2 Gd2 Gd1 53.51(12) 3_554 3 ?
Si2 Gd2 Gd1 143.05(12) 7_466 3 ?
Zr3 Gd2 Gd1 109.19(5) 3 3 ?
Gd3 Gd2 Gd1 109.19(5) 3 3 ?
Zr3 Gd2 Gd1 103.76(4) 1_455 3 ?
Gd3 Gd2 Gd1 103.76(4) 1_455 3 ?
Si2 Gd2 Gd1 56.80(11) 1_554 7_565 ?
Si1 Gd2 Gd1 54.79(13) 3_554 7_565 ?
Si1 Gd2 Gd1 155.91(17) 2_564 7_565 ?
Si1 Gd2 Gd1 64.40(14) 7_566 7_565 ?
Si2 Gd2 Gd1 145.20(12) 3_554 7_565 ?
Si2 Gd2 Gd1 102.10(12) 7_466 7_565 ?
Zr3 Gd2 Gd1 114.83(4) 3 7_565 ?
Gd3 Gd2 Gd1 114.83(4) 3 7_565 ?
Zr3 Gd2 Gd1 108.90(5) 1_455 7_565 ?
Gd3 Gd2 Gd1 108.90(5) 1_455 7_565 ?
Gd1 Gd2 Gd1 114.52(4) 3 7_565 ?
Si1 Gd3 Si1 87.2(3) 3_554 6 ?
Si1 Gd3 Si2 89.25(17) 3_554 3_654 ?
Si1 Gd3 Si2 88.7(2) 6 3_654 ?
Si1 Gd3 Si2 88.7(2) 3_554 6_565 ?
Si1 Gd3 Si2 89.25(17) 6 6_565 ?
Si2 Gd3 Si2 177.2(3) 3_654 6_565 ?
Si1 Gd3 Si2 92.99(14) 3_554 7_566 ?
Si1 Gd3 Si2 179.80(18) 6 7_566 ?
Si2 Gd3 Si2 91.39(11) 3_654 7_566 ?
Si2 Gd3 Si2 90.6(2) 6_565 7_566 ?
Si1 Gd3 Si2 179.80(18) 3_554 1_654 ?
Si1 Gd3 Si2 92.99(14) 6 1_654 ?
Si2 Gd3 Si2 90.6(2) 3_654 1_654 ?
Si2 Gd3 Si2 91.39(11) 6_565 1_654 ?
Si2 Gd3 Si2 86.9(3) 7_566 1_654 ?
Si1 Gd3 Gd2 54.58(11) 3_554 4_454 ?
Si1 Gd3 Gd2 51.89(15) 6 4_454 ?
Si2 Gd3 Gd2 122.87(18) 3_654 4_454 ?
Si2 Gd3 Gd2 54.37(17) 6_565 4_454 ?
Si2 Gd3 Gd2 128.13(15) 7_566 4_454 ?
Si2 Gd3 Gd2 125.62(11) 1_654 4_454 ?
Si1 Gd3 Zr2 54.58(11) 3_554 4_454 ?
Si1 Gd3 Zr2 51.89(15) 6 4_454 ?
Si2 Gd3 Zr2 122.87(18) 3_654 4_454 ?
Si2 Gd3 Zr2 54.37(17) 6_565 4_454 ?
Si2 Gd3 Zr2 128.13(15) 7_566 4_454 ?
Si2 Gd3 Zr2 125.62(11) 1_654 4_454 ?
Gd2 Gd3 Zr2 0.00(7) 4_454 4_454 ?
Si1 Gd3 Gd2 51.89(15) 3_554 5_545 ?
Si1 Gd3 Gd2 54.58(11) 6 5_545 ?
Si2 Gd3 Gd2 54.37(17) 3_654 5_545 ?
Si2 Gd3 Gd2 122.87(18) 6_565 5_545 ?
Si2 Gd3 Gd2 125.62(11) 7_566 5_545 ?
Si2 Gd3 Gd2 128.13(15) 1_654 5_545 ?
Gd2 Gd3 Gd2 68.61(7) 4_454 5_545 ?
Zr2 Gd3 Gd2 68.61(7) 4_454 5_545 ?
Si1 Gd3 Zr2 51.89(15) 3_554 5_545 ?
Si1 Gd3 Zr2 54.58(11) 6 5_545 ?
Si2 Gd3 Zr2 54.37(17) 3_654 5_545 ?
Si2 Gd3 Zr2 122.87(18) 6_565 5_545 ?
Si2 Gd3 Zr2 125.62(11) 7_566 5_545 ?
Si2 Gd3 Zr2 128.13(15) 1_654 5_545 ?
Gd2 Gd3 Zr2 68.61(7) 4_454 5_545 ?
Zr2 Gd3 Zr2 68.61(7) 4_454 5_545 ?
Gd2 Gd3 Zr2 0.00(5) 5_545 5_545 ?
Si1 Gd3 Gd2 125.92(10) 3_554 1_655 ?
Si1 Gd3 Gd2 126.46(15) 6 1_655 ?
Si2 Gd3 Gd2 55.98(17) 3_654 1_655 ?
Si2 Gd3 Gd2 126.78(18) 6_565 1_655 ?
Si2 Gd3 Gd2 53.53(15) 7_566 1_655 ?
Si2 Gd3 Gd2 53.88(11) 1_654 1_655 ?
Gd2 Gd3 Gd2 178.31(4) 4_454 1_655 ?
Zr2 Gd3 Gd2 178.31(4) 4_454 1_655 ?
Gd2 Gd3 Gd2 110.30(2) 5_545 1_655 ?
Zr2 Gd3 Gd2 110.30(2) 5_545 1_655 ?
Si1 Gd3 Zr2 125.92(10) 3_554 1_655 ?
Si1 Gd3 Zr2 126.46(15) 6 1_655 ?
Si2 Gd3 Zr2 55.98(17) 3_654 1_655 ?
Si2 Gd3 Zr2 126.78(18) 6_565 1_655 ?
Si2 Gd3 Zr2 53.53(15) 7_566 1_655 ?
Si2 Gd3 Zr2 53.88(11) 1_654 1_655 ?
Gd2 Gd3 Zr2 178.31(4) 4_454 1_655 ?
Zr2 Gd3 Zr2 178.31(4) 4_454 1_655 ?
Gd2 Gd3 Zr2 110.30(2) 5_545 1_655 ?
Zr2 Gd3 Zr2 110.30(2) 5_545 1_655 ?
Gd2 Gd3 Zr2 0.00(5) 1_655 1_655 ?
Si2 Si1 Zr2 65.2(2) 4_454 4_455 ?
Si2 Si1 Gd2 65.2(2) 4_454 4_455 ?
Zr2 Si1 Gd2 0.00(8) 4_455 4_455 ?
Si2 Si1 Zr2 65.0(2) 4_454 2_565 ?
Zr2 Si1 Zr2 130.2(3) 4_455 2_565 ?
Gd2 Si1 Zr2 130.2(3) 4_455 2_565 ?
Si2 Si1 Gd2 65.0(2) 4_454 2_565 ?
Zr2 Si1 Gd2 130.2(3) 4_455 2_565 ?
Gd2 Si1 Gd2 130.2(3) 4_455 2_565 ?
Zr2 Si1 Gd2 0.00(7) 2_565 2_565 ?
Si2 Si1 Zr2 135.8(2) 4_454 7_456 ?
Zr2 Si1 Zr2 139.5(2) 4_455 7_456 ?
Gd2 Si1 Zr2 139.5(2) 4_455 7_456 ?
Zr2 Si1 Zr2 81.1(2) 2_565 7_456 ?
Gd2 Si1 Zr2 81.1(2) 2_565 7_456 ?
Si2 Si1 Gd2 135.8(2) 4_454 7_456 ?
Zr2 Si1 Gd2 139.5(2) 4_455 7_456 ?
Gd2 Si1 Gd2 139.5(2) 4_455 7_456 ?
Zr2 Si1 Gd2 81.1(2) 2_565 7_456 ?
Gd2 Si1 Gd2 81.1(2) 2_565 7_456 ?
Zr2 Si1 Gd2 0.00(6) 7_456 7_456 ?
Si2 Si1 Gd1 68.81(18) 4_454 6 ?
Zr2 Si1 Gd1 77.2(2) 4_455 6 ?
Gd2 Si1 Gd1 77.2(2) 4_455 6 ?
Zr2 Si1 Gd1 85.26(16) 2_565 6 ?
Gd2 Si1 Gd1 85.26(16) 2_565 6 ?
Zr2 Si1 Gd1 138.0(3) 7_456 6 ?
Gd2 Si1 Gd1 138.0(3) 7_456 6 ?
Si2 Si1 Zr3 117.3(2) 4_454 4_455 ?
Zr2 Si1 Zr3 141.6(2) 4_455 4_455 ?
Gd2 Si1 Zr3 141.6(2) 4_455 4_455 ?
Zr2 Si1 Zr3 66.73(17) 2_565 4_455 ?
Gd2 Si1 Zr3 66.73(17) 2_565 4_455 ?
Zr2 Si1 Zr3 68.3(2) 7_456 4_455 ?
Gd2 Si1 Zr3 68.3(2) 7_456 4_455 ?
Gd1 Si1 Zr3 69.76(14) 6 4_455 ?
Si2 Si1 Gd3 117.3(2) 4_454 4_455 ?
Zr2 Si1 Gd3 141.6(2) 4_455 4_455 ?
Gd2 Si1 Gd3 141.6(2) 4_455 4_455 ?
Zr2 Si1 Gd3 66.73(17) 2_565 4_455 ?
Gd2 Si1 Gd3 66.73(17) 2_565 4_455 ?
Zr2 Si1 Gd3 68.3(2) 7_456 4_455 ?
Gd2 Si1 Gd3 68.3(2) 7_456 4_455 ?
Gd1 Si1 Gd3 69.76(14) 6 4_455 ?
Zr3 Si1 Gd3 0.00(4) 4_455 4_455 ?
Si2 Si1 Gd1 138.0(3) 4_454 7_556 ?
Zr2 Si1 Gd1 83.37(19) 4_455 7_556 ?
Gd2 Si1 Gd1 83.37(19) 4_455 7_556 ?
Zr2 Si1 Gd1 137.8(3) 2_565 7_556 ?
Gd2 Si1 Gd1 137.8(3) 2_565 7_556 ?
Zr2 Si1 Gd1 86.2(2) 7_456 7_556 ?
Gd2 Si1 Gd1 86.2(2) 7_456 7_556 ?
Gd1 Si1 Gd1 77.88(15) 6 7_556 ?
Zr3 Si1 Gd1 71.20(15) 4_455 7_556 ?
Gd3 Si1 Gd1 71.20(15) 4_455 7_556 ?
Si2 Si1 Gd1 64.18(19) 4_454 4_455 ?
Zr2 Si1 Gd1 84.4(2) 4_455 4_455 ?
Gd2 Si1 Gd1 84.4(2) 4_455 4_455 ?
Zr2 Si1 Gd1 74.26(13) 2_565 4_455 ?
Gd2 Si1 Gd1 74.26(13) 2_565 4_455 ?
Zr2 Si1 Gd1 80.56(18) 7_456 4_455 ?
Gd2 Si1 Gd1 80.56(18) 7_456 4_455 ?
Gd1 Si1 Gd1 133.0(2) 6 4_455 ?
Zr3 Si1 Gd1 132.8(3) 4_455 4_455 ?
Gd3 Si1 Gd1 132.8(3) 4_455 4_455 ?
Gd1 Si1 Gd1 142.6(2) 7_556 4_455 ?
Si1 Si2 Zr2 62.2(2) 3 1_556 ?
Si1 Si2 Gd2 62.2(2) 3 1_556 ?
Zr2 Si2 Gd2 0.00(8) 1_556 1_556 ?
Si1 Si2 Zr2 64.4(2) 3 4_455 ?
Zr2 Si2 Zr2 126.6(2) 1_556 4_455 ?
Gd2 Si2 Zr2 126.6(2) 1_556 4_455 ?
Si1 Si2 Gd2 64.4(2) 3 4_455 ?
Zr2 Si2 Gd2 126.6(2) 1_556 4_455 ?
Gd2 Si2 Gd2 126.6(2) 1_556 4_455 ?
Zr2 Si2 Gd2 0.00(8) 4_455 4_455 ?
Si1 Si2 Zr2 136.1(2) 3 7_466 ?
Zr2 Si2 Zr2 84.3(2) 1_556 7_466 ?
Gd2 Si2 Zr2 84.3(2) 1_556 7_466 ?
Zr2 Si2 Zr2 139.1(2) 4_455 7_466 ?
Gd2 Si2 Zr2 139.1(2) 4_455 7_466 ?
Si1 Si2 Gd2 136.1(2) 3 7_466 ?
Zr2 Si2 Gd2 84.3(2) 1_556 7_466 ?
Gd2 Si2 Gd2 84.3(2) 1_556 7_466 ?
Zr2 Si2 Gd2 139.1(2) 4_455 7_466 ?
Gd2 Si2 Gd2 139.1(2) 4_455 7_466 ?
Zr2 Si2 Gd2 0.00(7) 7_466 7_466 ?
Si1 Si2 Gd1 67.70(19) 3 1_556 ?
Zr2 Si2 Gd1 84.78(15) 1_556 1_556 ?
Gd2 Si2 Gd1 84.78(15) 1_556 1_556 ?
Zr2 Si2 Gd1 75.34(19) 4_455 1_556 ?
Gd2 Si2 Gd1 75.34(19) 4_455 1_556 ?
Zr2 Si2 Gd1 140.4(2) 7_466 1_556 ?
Gd2 Si2 Gd1 140.4(2) 7_466 1_556 ?
Si1 Si2 Zr3 116.9(2) 3 4_465 ?
Zr2 Si2 Zr3 138.7(2) 1_556 4_465 ?
Gd2 Si2 Zr3 138.7(2) 1_556 4_465 ?
Zr2 Si2 Zr3 69.21(15) 4_455 4_465 ?
Gd2 Si2 Zr3 69.21(15) 4_455 4_465 ?
Zr2 Si2 Zr3 69.97(16) 7_466 4_465 ?
Gd2 Si2 Zr3 69.97(16) 7_466 4_465 ?
Gd1 Si2 Zr3 135.2(3) 1_556 4_465 ?
Si1 Si2 Gd3 116.9(2) 3 4_465 ?
Zr2 Si2 Gd3 138.7(2) 1_556 4_465 ?
Gd2 Si2 Gd3 138.7(2) 1_556 4_465 ?
Zr2 Si2 Gd3 69.21(15) 4_455 4_465 ?
Gd2 Si2 Gd3 69.21(15) 4_455 4_465 ?
Zr2 Si2 Gd3 69.97(16) 7_466 4_465 ?
Gd2 Si2 Gd3 69.97(16) 7_466 4_465 ?
Gd1 Si2 Gd3 135.2(3) 1_556 4_465 ?
Zr3 Si2 Gd3 0.0 4_465 4_465 ?
Si1 Si2 Zr3 117.5(2) 3 1_456 ?
Zr2 Si2 Zr3 68.94(15) 1_556 1_456 ?
Gd2 Si2 Zr3 68.94(15) 1_556 1_456 ?
Zr2 Si2 Zr3 141.6(2) 4_455 1_456 ?
Gd2 Si2 Zr3 141.6(2) 4_455 1_456 ?
Zr2 Si2 Zr3 69.16(18) 7_466 1_456 ?
Gd2 Si2 Zr3 69.16(18) 7_466 1_456 ?
Gd1 Si2 Zr3 71.40(12) 1_556 1_456 ?
Zr3 Si2 Zr3 125.6(2) 4_465 1_456 ?
Gd3 Si2 Zr3 125.6(2) 4_465 1_456 ?
Si1 Si2 Gd3 117.5(2) 3 1_456 ?
Zr2 Si2 Gd3 68.94(15) 1_556 1_456 ?
Gd2 Si2 Gd3 68.94(15) 1_556 1_456 ?
Zr2 Si2 Gd3 141.6(2) 4_455 1_456 ?
Gd2 Si2 Gd3 141.6(2) 4_455 1_456 ?
Zr2 Si2 Gd3 69.16(18) 7_466 1_456 ?
Gd2 Si2 Gd3 69.16(18) 7_466 1_456 ?
Gd1 Si2 Gd3 71.40(12) 1_556 1_456 ?
Zr3 Si2 Gd3 125.6(2) 4_465 1_456 ?
Gd3 Si2 Gd3 125.6(2) 4_465 1_456 ?
Zr3 Si2 Gd3 0.00(7) 1_456 1_456 ?

loop_
_geom_bond_atom_site_label_1
_geom_bond_atom_site_label_2
_geom_bond_distance
_geom_bond_site_symmetry_2
_geom_bond_publ_flag
Gd1 Si1 3.111(7) 6_455 ?
Gd1 Si2 3.069(7) 1_554 ?
Gd1 Si1 2.993(5) 7_556 ?
Gd1 Si2 3.227(5) 7_456 ?
Gd1 Si1 3.154(6) 3_554 ?
Gd1 Si2 3.082(6) 3_554 ?
Gd1 Zr3 3.5491(10) 3_545 ?
Gd1 Gd3 3.5491(10) 3_545 ?
Gd1 Zr3 3.5532(13) 1_455 ?
Gd1 Gd3 3.5532(13) 1_455 ?
Gd1 Gd2 3.6930(18) 4_454 ?
Gd1 Zr2 3.6930(18) 4_454 ?
Gd2 Si2 2.902(6) 1_554 ?
Gd2 Si1 2.829(9) 3_554 ?
Gd2 Si1 2.959(7) 2_564 ?
Gd2 Si1 2.824(9) 7_566 ?
Gd2 Si2 2.973(8) 3_554 ?
Gd2 Si2 2.885(8) 7_466 ?
Gd2 Zr3 3.335(2) 3 ?
Gd2 Gd3 3.335(2) 3 ?
Gd2 Zr3 3.353(2) 1_455 ?
Gd2 Gd3 3.353(2) 1_455 ?
Gd2 Gd1 3.6931(18) 3 ?
Gd2 Gd1 3.7143(19) 7_565 ?
Gd3 Si1 3.102(8) 3_554 ?
Gd3 Si1 3.102(8) 6 ?
Gd3 Si2 2.931(6) 3_654 ?
Gd3 Si2 2.931(6) 6_565 ?
Gd3 Si2 3.020(7) 7_566 ?
Gd3 Si2 3.020(7) 1_654 ?
Gd3 Gd2 3.335(2) 4_454 ?
Gd3 Zr2 3.335(2) 4_454 ?
Gd3 Gd2 3.335(2) 5_545 ?
Gd3 Zr2 3.335(2) 5_545 ?
Gd3 Gd2 3.353(2) 1_655 ?
Gd3 Zr2 3.353(2) 1_655 ?
Si1 Si2 2.539(8) 4_454 ?
Si1 Zr2 2.829(9) 4_455 ?
Si1 Gd2 2.829(9) 4_455 ?
Si1 Zr2 2.959(7) 2_565 ?
Si1 Gd2 2.959(7) 2_565 ?
Si1 Zr2 2.824(9) 7_456 ?
Si1 Gd2 2.824(9) 7_456 ?
Si1 Gd1 3.111(7) 6 ?
Si1 Zr3 3.102(8) 4_455 ?
Si1 Gd3 3.102(8) 4_455 ?
Si1 Gd1 2.993(5) 7_556 ?
Si1 Gd1 3.154(6) 4_455 ?
Si2 Si1 2.539(8) 3 ?
Si2 Zr2 2.902(6) 1_556 ?
Si2 Gd2 2.902(6) 1_556 ?
Si2 Zr2 2.973(8) 4_455 ?
Si2 Gd2 2.973(8) 4_455 ?
Si2 Zr2 2.885(8) 7_466 ?
Si2 Gd2 2.885(8) 7_466 ?
Si2 Gd1 3.069(7) 1_556 ?
Si2 Zr3 2.931(6) 4_465 ?
Si2 Gd3 2.931(6) 4_465 ?
Si2 Zr3 3.020(7) 1_456 ?
Si2 Gd3 3.020(7) 1_456 ?
